data_4319139
loop_
_publ_author_name
'Anna Bonamartini Corradi'
'Anna Maria Ferrari'
'Lara Righi'
'Paolo Sgarabotto'

_publ_section_title
;
 An Additional Structural and Electrical Study of Polymeric
 Haloplumbates(II) with Heterocyclic Diprotonated Amines
;
_journal_name_full 'Inorganic Chemistry'
_journal_page_first 218
_journal_page_last 223
_journal_paper_doi 10.1021/ic000319k
_journal_volume 40
_journal_year 2001
_chemical_formula_sum 'C4 H12 Cl4 N2 Pb'
_chemical_formula_weight 437.16
_space_group_IT_number 14
_symmetry_Int_Tables_number 14
_symmetry_space_group_name_Hall '-P 2ybc'
_symmetry_space_group_name_H-M 'P 1 21/c 1'
_cell_angle_alpha 90.00(0)
_cell_angle_beta 95.37(6)
_cell_angle_gamma 90.00(0)
_cell_formula_units_Z 4.00
_cell_length_a 5.778(2)
_cell_length_b 22.61(3)
_cell_length_c 9.061(4)
_cell_measurement_radiation X
_cell_measurement_reflns_used 30
_cell_measurement_temperature 298
_cell_measurement_theta_max 25
_cell_measurement_theta_min 15
_cell_measurement_wavelength 0.71069
_cell_volume 1178.5(17)
_diffrn_ambient_temperature 298
_diffrn_radiation_monochromator graphite
_diffrn_radiation_source Mo
_diffrn_radiation_type X
_diffrn_radiation_wavelength 0.71069
_exptl_absorpt_coefficient_mu 15.1716
_exptl_absorpt_correction_type 'Walker and Stuart'
_exptl_crystal_colour colourles
_exptl_crystal_density_diffrn 2.4636
_exptl_crystal_description prism
_exptl_crystal_F_000 800.0
_exptl_crystal_size_max 0.48
_exptl_crystal_size_mid 0.36
_exptl_crystal_size_min 0.22
_refine_ls_number_parameters 100
_refine_ls_number_reflns 1586
_refine_ls_restrained_S_obs 1.083
_refine_ls_R_factor_gt 0.052
_refine_ls_shift/su_max 0.043
_refine_ls_wR_factor_ref 0.054
_reflns_number_total 3710
_cod_data_source_file ic000319k_1.cif
_cod_data_source_block (pipzH2)[PbCl4]
_cod_depositor_comments
;
 Changing the _atom_site_occupancy data item value from '.' to '1'
 for all fully occupied atom sites.

 Antanas Vaitkus,
 2017-02-19

 Removing atoms 'Cl31' and 'Cl41' since they are symmetrical equivalents
 of atoms 'Cl3' and 'Cl4' respectively. All occurrences of these atoms in
 the _geom_angle and the _geom_bond loop were marked as being the 3_555
 symmetry equivalents of atoms their corresponding atoms.

 The following information was removed:
 # _atom_site loop:
 # Cl31 0.7170(7) 0.1640(3) 0.2723(5) 0.0427(17) Uani Cl . 1 . 0
 # Cl41 0.2178(13) 0.2556(4) 0.5140(8) 0.0840(32) Uani Cl . 1 . 0
 # _atom_site_aniso loop:
 # Cl31 0.0187(17) 0.0703(42) 0.0393(24) -0.0048(34) 0.0034(16) 0.0003(24)
 # Cl41 0.1229(62) 0.0670(57) 0.0673(46) 0.0471(46) 0.0361(44) 0.0395(47)

 Antanas Vaitkus,
 2017-02-17

 Marking attached hydrogen atoms.

 Antanas Vaitkus,
 2017-02-15
;
_cod_original_cell_volume 1179.(2)
_cod_original_sg_symbol_H-M ' P 21/c '
_cod_original_formula_sum 'Pb1 Cl4 N2 C4 H12 '
_cod_database_code 4319139

loop_
_symmetry_equiv_pos_as_xyz
x,y,z
-x,-y,-z
x,-y+1/2,z+1/2
-x,y+1/2,-z+1/2

loop_
_atom_site_label
_atom_site_fract_x
_atom_site_fract_y
_atom_site_fract_z
_atom_site_U_iso_or_equiv
_atom_site_adp_type
_atom_site_type_symbol
_atom_site_calc_flag
_atom_site_occupancy
_atom_site_disorder_group
_atom_site_attached_hydrogens
Pb1 0.2168(1) 0.17020(0) 0.2728(1) 0.0170(2) Uani Pb . 1 . 0
Cl1 0.2516(7) 0.0809(2) 0.4946(5) 0.0329(15) Uani Cl . 1 . 0
Cl2 0.1813(8) 0.0823(3) 0.0557(5) 0.0387(16) Uani Cl . 1 . 0
Cl3 -0.2830(7) 0.1640(3) 0.2723(5) 0.0427(17) Uani Cl . 1 . 0
Cl4 0.2178(13) 0.2444(4) 0.0140(8) 0.0840(32) Uani Cl . 1 . 0
N1 0.7710(26) 0.3934(9) 0.1207(15) 0.0391(61) Uani N . 1 . 2
C2 0.7943(33) 0.4451(11) 0.2218(24) 0.0458(82) Uani C . 1 . 2
C3 0.6210(41) 0.4406(11) 0.3375(26) 0.056(10) Uani C . 1 . 2
N4 0.6647(28) 0.3828(10) 0.4175(19) 0.0547(76) Uani N . 1 . 2
C5 0.6349(47) 0.3310(12) 0.3036(34) 0.067(11) Uani C . 1 . 2
C6 0.8080(34) 0.3367(10) 0.1932(27) 0.0411(76) Uani C . 1 . 2

loop_
_atom_site_aniso_label
_atom_site_aniso_U_11
_atom_site_aniso_U_22
_atom_site_aniso_U_33
_atom_site_aniso_U_23
_atom_site_aniso_U_13
_atom_site_aniso_U_12
Pb1 0.0155(3) 0.0189(3) 0.0168(3) -0.0002(4) 0.0021(2) 0.0007(3)
Cl1 0.0286(19) 0.0320(31) 0.0381(25) 0.0050(24) 0.0033(17) 0.0012(19)
Cl2 0.0323(22) 0.0461(38) 0.0376(26) -0.0187(26) 0.0022(19) -0.0004(21)
Cl3 0.0187(17) 0.0703(42) 0.0393(24) -0.0048(34) 0.0034(16) 0.0003(24)
Cl4 0.1229(62) 0.0670(57) 0.0673(46) 0.0471(46) 0.0361(44) 0.0395(47)
N1 0.045(9) 0.061(15) 0.011(7) 0.000(8) 0.004(6) -0.003(9)
C2 0.051(12) 0.036(13) 0.053(13) -0.014(12) 0.019(10) -0.033(10)
C3 0.072(16) 0.039(15) 0.061(16) -0.005(14) 0.027(13) -0.017(13)
N4 0.036(9) 0.101(20) 0.028(9) 0.018(11) 0.011(7) -0.006(10)
C5 0.050(13) 0.063(19) 0.087(21) -0.027(18) -0.003(13) 0.006(13)
C6 0.049(12) 0.023(14) 0.052(12) -0.018(11) 0.009(10) 0.019(9)

loop_
_atom_type_symbol
_atom_type_number_in_cell
_atom_type_description
_atom_type_scat_dispersion_real
_atom_type_scat_dispersion_imag
_atom_type_scat_source
Pb 4 'Lead        ' -3.3944 10.1111 'Int. Tab. C, 4.2.6.8, 6.1.1.4'
Cl 24 'Chlorine    ' 0.1484 0.1585 'Int. Tab. C, 4.2.6.8, 6.1.1.4'
'N ' 8 'Nitrogen    ' 0.0061 0.0033 'Int. Tab. C, 4.2.6.8, 6.1.1.4'
'C ' 16 'Carbon      ' 0.0033 0.0016 'Int. Tab. C, 4.2.6.8, 6.1.1.4'

loop_
_geom_angle_atom_site_label_1
_geom_angle_atom_site_label_2
_geom_angle_atom_site_label_3
_geom_angle
_geom_angle_site_symmetry_1
_geom_angle_site_symmetry_2
_geom_angle_site_symmetry_3
_geom_angle_publ_flag
Cl1 Pb1 Cl2 89.3(2) . . . no
Cl1 Pb1 Cl3 88.3(1) . . . no
Cl1 Pb1 Cl4 169.3(2) . . . no
Cl1 Pb1 Cl3 87.8(1) . . 3_555 no
Cl1 Pb1 Cl4 86.9(2) . . 3_555 no
Cl2 Pb1 Cl3 87.5(1) . . . no
Cl2 Pb1 Cl4 81.2(2) . . . no
Cl2 Pb1 Cl3 88.4(1) . . 3_555 no
Cl2 Pb1 Cl4 174.2(2) . . 3_555 no
Cl3 Pb1 Cl4 96.0(2) . . . no
Cl3 Pb1 Cl3 174.4(1) . . 3_555 no
Cl3 Pb1 Cl4 88.0(2) . . 3_555 no
Cl4 Pb1 Cl3 87.1(2) . . 3_555 no
Cl4 Pb1 Cl4 102.9(2) . . 3_555 no
Cl31 Pb1 Cl4 95.8(2) . . 3_555 no
C2 N1 C6 115(2) . . . no
N1 C2 C3 110(2) . . . no
C2 C3 N4 107(2) . . . no
C3 N4 C5 109(2) . . . no
N4 C5 C6 110(2) . . . no
N1 C6 C5 108(2) . . . no

loop_
_geom_bond_atom_site_label_1
_geom_bond_atom_site_label_2
_geom_bond_distance
_geom_bond_site_symmetry_1
_geom_bond_site_symmetry_2
_geom_bond_publ_flag
Pb1 CL1 2.843(5) . . no
Pb1 CL2 2.790(6) . . no
Pb1 CL3 2.891(4) . . no
Pb1 CL4 2.884(8) . . no
Pb1 CL3 2.894(4) . 3_555 no
Pb1 CL4 2.916(8) . 3_555 no
N1 C2 1.48(3) . . no
N1 C6 1.45(3) . . no
C2 C3 1.52(3) . . no
C3 N4 1.50(3) . . no
N4 C5 1.56(3) . . no
C5 C6 1.48(3) . . no

loop_
_geom_torsion_atom_site_label_1
_geom_torsion_atom_site_label_2
_geom_torsion_atom_site_label_3
_geom_torsion_atom_site_label_4
_geom_torsion
_geom_torsion_site_symmetry_1
_geom_torsion_site_symmetry_2
_geom_torsion_site_symmetry_3
_geom_torsion_site_symmetry_4
_geom_torsion_publ_flag
C6 N1 C2 C3 -58(2) . . . . no
C2 N1 C6 C5 59(2) . . . . no
N1 C2 C3 N4 57(2) . . . . no
C2 C3 N4 C5 -58(2) . . . . no
C3 N4 C5 C6 62(2) . . . . no
N4 C5 C6 N1 -58(2) . . . . no
